data_1546599
loop_
_publ_author_name
'Lang, Bo'
'Zhu, Huangtianzhi'
'Wang, Chen'
'Lu, Ping'
'Wang, Yanguang'

_publ_section_title
;
 Rhodium-Catalyzed Cycloadditions between 3-Diazoindolin-2-imines and
 1,3-Dienes.
;
_journal_name_full 'Organic letters'
_journal_paper_doi 10.1021/acs.orglett.7b00438
_journal_year 2017
_chemical_formula_moiety 'C21 H22 N2 O2 S'
_chemical_formula_sum 'C21 H22 N2 O2 S'
_chemical_formula_weight 366.47
_chemical_name_systematic
;
 ? 
;
_space_group_crystal_system monoclinic
_space_group_IT_number 14
_space_group_name_Hall '-P 2yn'
_space_group_name_H-M_alt 'P 1 21/n 1'
_symmetry_space_group_name_Hall '-P 2yn'
_symmetry_space_group_name_H-M 'P 1 21/n 1'
_atom_sites_solution_hydrogens geom
_atom_sites_solution_primary direct
_atom_sites_solution_secondary difmap
_audit_creation_date 2015-01-05
_audit_creation_method
;
Olex2 1.2
(compiled 2014.03.20 svn.r2914 for OlexSys, GUI svn.r4816)
;
_cell_angle_alpha 90.00
_cell_angle_beta 95.751(4)
_cell_angle_gamma 90.00
_cell_formula_units_Z 4
_cell_length_a 14.3337(6)
_cell_length_b 6.8499(4)
_cell_length_c 18.7839(8)
_cell_measurement_reflns_used 2754
_cell_measurement_temperature 174.7
_cell_measurement_theta_max 29.5210
_cell_measurement_theta_min 2.9678
_cell_volume 1835.00(15)
_computing_cell_refinement
;
CrysAlisPro, Agilent Technologies,
Version 1.171.35.11 (release 16-05-2011 CrysAlis171 .NET)
(compiled May 16 2011,17:55:39)
;
_computing_data_collection
;
CrysAlisPro, Agilent Technologies,
Version 1.171.35.11 (release 16-05-2011 CrysAlis171 .NET)
(compiled May 16 2011,17:55:39)
;
_computing_data_reduction
;
CrysAlisPro, Agilent Technologies,
Version 1.171.35.11 (release 16-05-2011 CrysAlis171 .NET)
(compiled May 16 2011,17:55:39)
;
_computing_molecular_graphics 'Olex2 (Dolomanov et al., 2009)'
_computing_publication_material 'Olex2 (Dolomanov et al., 2009)'
_computing_structure_refinement 'ShelXL (Sheldrick, 2008)'
_computing_structure_solution 'ShelXS (Sheldrick, 2008)'
_diffrn_ambient_temperature 174.7
_diffrn_detector_area_resol_mean 10.3592
_diffrn_measured_fraction_theta_full 0.997
_diffrn_measured_fraction_theta_max 0.997
_diffrn_measurement_device_type 'Xcalibur, Atlas, Gemini ultra'
_diffrn_measurement_method '\w scans'
_diffrn_orient_matrix_UB_11 -0.0288663000
_diffrn_orient_matrix_UB_12 -0.0606151000
_diffrn_orient_matrix_UB_13 0.0191514000
_diffrn_orient_matrix_UB_21 0.0336519000
_diffrn_orient_matrix_UB_22 0.0041810000
_diffrn_orient_matrix_UB_23 0.0303336000
_diffrn_orient_matrix_UB_31 -0.0225349000
_diffrn_orient_matrix_UB_32 0.0839431000
_diffrn_orient_matrix_UB_33 0.0123118000
_diffrn_radiation_monochromator graphite
_diffrn_radiation_type MoK\a
_diffrn_radiation_wavelength 0.71073
_diffrn_reflns_av_R_equivalents 0.0326
_diffrn_reflns_av_unetI/netI 0.0413
_diffrn_reflns_limit_h_max 17
_diffrn_reflns_limit_h_min -17
_diffrn_reflns_limit_k_max 6
_diffrn_reflns_limit_k_min -8
_diffrn_reflns_limit_l_max 22
_diffrn_reflns_limit_l_min -17
_diffrn_reflns_number 6915
_diffrn_reflns_theta_full 25.35
_diffrn_reflns_theta_max 25.35
_diffrn_reflns_theta_min 3.17
_diffrn_source 'Enhance (Mo) X-ray Source'
_exptl_absorpt_coefficient_mu 0.194
_exptl_absorpt_correction_T_max 1.00000
_exptl_absorpt_correction_T_min 0.96569
_exptl_absorpt_correction_type multi-scan
_exptl_absorpt_process_details
;
CrysAlisPro, Agilent Technologies,
Version 1.171.35.11 (release 16-05-2011 CrysAlis171 .NET)
(compiled May 16 2011,17:55:39)
Empirical absorption correction using spherical harmonics,
 implemented in SCALE3 ABSPACK scaling algorithm.
;
_exptl_crystal_colour 'light yellow'
_exptl_crystal_colour_modifier light
_exptl_crystal_colour_primary yellow
_exptl_crystal_density_diffrn 1.326
_exptl_crystal_density_method 'not measured'
_exptl_crystal_description block
_exptl_crystal_F_000 776
_exptl_crystal_size_max 0.3
_exptl_crystal_size_mid 0.26
_exptl_crystal_size_min 0.23
_refine_diff_density_max 0.338
_refine_diff_density_min -0.364
_refine_diff_density_rms 0.042
_refine_ls_extinction_method none
_refine_ls_goodness_of_fit_ref 1.048
_refine_ls_hydrogen_treatment constr
_refine_ls_matrix_type full
_refine_ls_number_parameters 238
_refine_ls_number_reflns 3351
_refine_ls_number_restraints 0
_refine_ls_restrained_S_all 1.048
_refine_ls_R_factor_all 0.0506
_refine_ls_R_factor_gt 0.0388
_refine_ls_shift/su_max 0.000
_refine_ls_shift/su_mean 0.000
_refine_ls_structure_factor_coef Fsqd
_refine_ls_weighting_details 'calc w=1/[\s^2^(Fo^2^)+(0.0415P)^2^+0.7017P] where P=(Fo^2^+2Fc^2^)/3'
_refine_ls_weighting_scheme calc
_refine_ls_wR_factor_gt 0.0953
_refine_ls_wR_factor_ref 0.1036
_reflns_number_gt 2761
_reflns_number_total 3351
_reflns_threshold_expression >2sigma(I)
_cod_data_source_file ol7b00438_si_002.cif
_cod_data_source_block 150105_lb509017_a
_cod_original_cell_volume 1835.02(14)
_cod_database_code 1546599
_chemical_oxdiff_formula 'c10 h10 n2 o8 S1'
_reflns_odcompleteness_completeness 99.58
_reflns_odcompleteness_iscentric 1
_reflns_odcompleteness_theta 26.32
_olex2_refinement_description
;
1. Fixed Uiso
 At 1.2 times of:
  All C(H) groups, All C(H,H) groups
 At 1.5 times of:
  All C(H,H,H) groups
2.a Secondary CH2 refined with riding coordinates:
 C9(H9A,H9B), C12(H12A,H12B)
2.b Aromatic/amide H refined with riding coordinates:
 C2(H2), C3(H3), C4(H4), C5(H5), C10(H10), C16(H16), C17(H17), C19(H19),
 C20(H20)
2.c Idealised Me refined as rotating group:
 C13(H13A,H13B,H13C), C14(H14A,H14B,H14C), C21(H21A,H21B,H21C)
;

loop_
_space_group_symop_id
_space_group_symop_operation_xyz
1 'x, y, z'
2 '-x+1/2, y+1/2, -z+1/2'
3 '-x, -y, -z'
4 'x-1/2, -y-1/2, z-1/2'

loop_
_atom_site_label
_atom_site_type_symbol
_atom_site_fract_x
_atom_site_fract_y
_atom_site_fract_z
_atom_site_U_iso_or_equiv
_atom_site_adp_type
_atom_site_occupancy
_atom_site_calc_flag
_atom_site_refinement_flags_posn
S1 S 0.37587(3) 0.66575(8) 0.07487(2) 0.03241(16) Uani 1 d .
O1 O 0.44768(9) 0.5405(2) 0.10720(7) 0.0479(4) Uani 1 d .
O2 O 0.39268(9) 0.8701(2) 0.06767(7) 0.0405(4) Uani 1 d .
N1 N 0.34860(10) 0.5825(2) -0.00613(8) 0.0275(3) Uani 1 d .
N2 N 0.31735(10) 0.8274(2) -0.09875(7) 0.0254(3) Uani 1 d .
C1 C 0.24220(13) 0.8839(3) -0.14555(9) 0.0280(4) Uani 1 d .
C2 C 0.23763(16) 1.0127(3) -0.20312(11) 0.0411(5) Uani 1 d .
H2 H 0.2909 1.0856 -0.2136 0.049 Uiso 1 calc R
C3 C 0.15342(17) 1.0306(3) -0.24409(12) 0.0509(6) Uani 1 d .
H3 H 0.1490 1.1146 -0.2845 0.061 Uiso 1 calc R
C4 C 0.07372(16) 0.9280(3) -0.22782(11) 0.0470(6) Uani 1 d .
H4 H 0.0165 0.9433 -0.2575 0.056 Uiso 1 calc R
C5 C 0.07687(14) 0.8063(3) -0.16992(10) 0.0361(5) Uani 1 d .
H5 H 0.0220 0.7408 -0.1582 0.043 Uiso 1 calc R
C6 C 0.16273(13) 0.7798(3) -0.12807(9) 0.0271(4) Uani 1 d .
C7 C 0.19168(12) 0.6571(3) -0.06882(9) 0.0256(4) Uani 1 d .
C8 C 0.28510(12) 0.6896(2) -0.05338(9) 0.0233(4) Uani 1 d .
C9 C 0.34929(13) 0.3696(3) -0.01993(11) 0.0336(4) Uani 1 d .
H9A H 0.3992 0.3107 0.0136 0.040 Uiso 1 calc R
H9B H 0.3673 0.3495 -0.0689 0.040 Uiso 1 calc R
C10 C 0.26029(14) 0.2581(3) -0.01348(10) 0.0324(4) Uani 1 d .
H10 H 0.2697 0.1229 -0.0040 0.039 Uiso 1 calc R
C11 C 0.17135(13) 0.3125(3) -0.01856(9) 0.0297(4) Uani 1 d .
C12 C 0.13248(12) 0.5146(3) -0.03297(10) 0.0318(4) Uani 1 d .
H12A H 0.0719 0.5017 -0.0629 0.038 Uiso 1 calc R
H12B H 0.1189 0.5717 0.0133 0.038 Uiso 1 calc R
C13 C 0.41334(12) 0.8935(3) -0.09933(10) 0.0328(4) Uani 1 d .
H13A H 0.4322 0.9659 -0.0552 0.049 Uiso 1 calc GR
H13B H 0.4181 0.9789 -0.1407 0.049 Uiso 1 calc GR
H13C H 0.4546 0.7805 -0.1025 0.049 Uiso 1 calc GR
C14 C 0.09570(15) 0.1656(3) -0.00816(13) 0.0458(5) Uani 1 d .
H14A H 0.1238 0.0357 -0.0010 0.069 Uiso 1 calc GR
H14B H 0.0500 0.1639 -0.0506 0.069 Uiso 1 calc GR
H14C H 0.0641 0.2014 0.0339 0.069 Uiso 1 calc GR
C15 C 0.27761(12) 0.6420(3) 0.12337(9) 0.0312(4) Uani 1 d .
C16 C 0.21783(14) 0.7991(3) 0.12782(10) 0.0375(5) Uani 1 d .
H16 H 0.2288 0.9182 0.1041 0.045 Uiso 1 calc R
C17 C 0.14183(15) 0.7804(3) 0.16731(11) 0.0423(5) Uani 1 d .
H17 H 0.0999 0.8871 0.1698 0.051 Uiso 1 calc R
C18 C 0.12580(14) 0.6087(3) 0.20333(10) 0.0410(5) Uani 1 d .
C19 C 0.18551(15) 0.4531(3) 0.19679(11) 0.0432(5) Uani 1 d .
H19 H 0.1743 0.3335 0.2201 0.052 Uiso 1 calc R
C20 C 0.26140(14) 0.4677(3) 0.15697(10) 0.0390(5) Uani 1 d .
H20 H 0.3018 0.3592 0.1528 0.047 Uiso 1 calc R
C21 C 0.04706(17) 0.5955(4) 0.25034(13) 0.0567(6) Uani 1 d .
H21A H 0.0545 0.6979 0.2869 0.085 Uiso 1 calc GR
H21B H 0.0484 0.4673 0.2736 0.085 Uiso 1 calc GR
H21C H -0.0130 0.6128 0.2212 0.085 Uiso 1 calc GR

loop_
_atom_site_aniso_label
_atom_site_aniso_U_11
_atom_site_aniso_U_22
_atom_site_aniso_U_33
_atom_site_aniso_U_23
_atom_site_aniso_U_13
_atom_site_aniso_U_12
S1 0.0216(2) 0.0500(3) 0.0253(3) 0.0010(2) 0.00028(18) -0.0010(2)
O1 0.0266(7) 0.0791(11) 0.0367(8) 0.0080(8) -0.0041(6) 0.0113(7)
O2 0.0356(8) 0.0509(9) 0.0351(7) -0.0087(6) 0.0048(6) -0.0139(7)
N1 0.0220(7) 0.0336(8) 0.0269(8) 0.0019(7) 0.0026(6) 0.0045(7)
N2 0.0241(7) 0.0277(8) 0.0250(7) 0.0000(6) 0.0062(6) -0.0013(6)
C1 0.0331(10) 0.0265(9) 0.0245(9) -0.0006(8) 0.0039(7) 0.0022(8)
C2 0.0480(12) 0.0380(11) 0.0380(11) 0.0104(9) 0.0079(9) -0.0008(10)
C3 0.0617(15) 0.0506(14) 0.0393(12) 0.0210(11) 0.0004(11) 0.0064(12)
C4 0.0455(12) 0.0536(14) 0.0391(12) 0.0114(10) -0.0093(10) 0.0093(11)
C5 0.0330(10) 0.0383(11) 0.0355(11) 0.0034(9) -0.0045(8) 0.0026(9)
C6 0.0285(9) 0.0261(9) 0.0264(9) -0.0003(7) 0.0011(7) 0.0018(8)
C7 0.0245(9) 0.0275(9) 0.0249(9) 0.0004(7) 0.0028(7) 0.0005(8)
C8 0.0244(9) 0.0256(9) 0.0204(8) -0.0004(7) 0.0046(7) 0.0026(7)
C9 0.0315(10) 0.0336(10) 0.0363(10) 0.0031(8) 0.0065(8) 0.0103(9)
C10 0.0423(11) 0.0259(10) 0.0299(9) 0.0016(8) 0.0074(8) 0.0039(9)
C11 0.0357(10) 0.0273(9) 0.0264(9) 0.0006(8) 0.0039(8) -0.0026(8)
C12 0.0251(9) 0.0355(11) 0.0351(10) 0.0055(9) 0.0039(8) -0.0022(8)
C13 0.0280(9) 0.0368(11) 0.0353(10) -0.0008(9) 0.0109(8) -0.0054(9)
C14 0.0449(13) 0.0327(11) 0.0605(14) 0.0038(10) 0.0081(11) -0.0077(10)
C15 0.0263(9) 0.0457(12) 0.0216(9) 0.0024(8) 0.0018(7) 0.0002(9)
C16 0.0375(11) 0.0425(12) 0.0334(10) 0.0024(9) 0.0079(9) 0.0004(10)
C17 0.0373(11) 0.0492(13) 0.0418(11) -0.0032(10) 0.0111(9) 0.0044(10)
C18 0.0381(11) 0.0547(13) 0.0316(11) -0.0069(10) 0.0102(9) -0.0100(10)
C19 0.0483(13) 0.0483(13) 0.0339(11) 0.0062(10) 0.0090(9) -0.0059(11)
C20 0.0391(11) 0.0459(12) 0.0322(10) 0.0060(9) 0.0048(9) 0.0068(10)
C21 0.0549(14) 0.0651(16) 0.0548(14) -0.0123(12) 0.0297(12) -0.0151(13)

loop_
_atom_type_symbol
_atom_type_description
_atom_type_scat_dispersion_real
_atom_type_scat_dispersion_imag
_atom_type_scat_source
C C 0.0033 0.0016 'International Tables Vol C Tables 4.2.6.8 and 6.1.1.4'
H H 0.0000 0.0000 'International Tables Vol C Tables 4.2.6.8 and 6.1.1.4'
N N 0.0061 0.0033 'International Tables Vol C Tables 4.2.6.8 and 6.1.1.4'
O O 0.0106 0.0060 'International Tables Vol C Tables 4.2.6.8 and 6.1.1.4'
S S 0.1246 0.1234 'International Tables Vol C Tables 4.2.6.8 and 6.1.1.4'

loop_
_geom_angle_atom_site_label_1
_geom_angle_atom_site_label_2
_geom_angle_atom_site_label_3
_geom_angle
O1 S1 O2 120.51(9)
O1 S1 N1 106.33(8)
O1 S1 C15 107.72(9)
O2 S1 N1 106.28(8)
O2 S1 C15 106.89(9)
N1 S1 C15 108.69(8)
C8 N1 S1 118.89(12)
C8 N1 C9 114.62(14)
C9 N1 S1 120.05(12)
C1 N2 C8 107.29(14)
C1 N2 C13 126.18(15)
C8 N2 C13 126.46(15)
N2 C1 C2 130.35(18)
N2 C1 C6 107.94(15)
C2 C1 C6 121.67(17)
C1 C2 H2 121.2
C3 C2 C1 117.6(2)
C3 C2 H2 121.2
C2 C3 H3 119.2
C2 C3 C4 121.63(19)
C4 C3 H3 119.2
C3 C4 H4 119.4
C5 C4 C3 121.11(19)
C5 C4 H4 119.4
C4 C5 H5 120.6
C4 C5 C6 118.76(19)
C6 C5 H5 120.6
C1 C6 C7 107.56(15)
C5 C6 C1 119.17(16)
C5 C6 C7 133.22(17)
C6 C7 C12 127.08(16)
C8 C7 C6 105.90(15)
C8 C7 C12 126.96(16)
N2 C8 N1 120.54(15)
C7 C8 N1 127.47(16)
C7 C8 N2 111.30(15)
N1 C9 H9A 107.9
N1 C9 H9B 107.9
N1 C9 C10 117.76(15)
H9A C9 H9B 107.2
C10 C9 H9A 107.9
C10 C9 H9B 107.9
C9 C10 H10 113.9
C11 C10 C9 132.14(17)
C11 C10 H10 113.9
C10 C11 C12 127.49(17)
C10 C11 C14 120.21(17)
C12 C11 C14 112.29(16)
C7 C12 C11 117.64(15)
C7 C12 H12A 107.9
C7 C12 H12B 107.9
C11 C12 H12A 107.9
C11 C12 H12B 107.9
H12A C12 H12B 107.2
N2 C13 H13A 109.5
N2 C13 H13B 109.5
N2 C13 H13C 109.5
H13A C13 H13B 109.5
H13A C13 H13C 109.5
H13B C13 H13C 109.5
C11 C14 H14A 109.5
C11 C14 H14B 109.5
C11 C14 H14C 109.5
H14A C14 H14B 109.5
H14A C14 H14C 109.5
H14B C14 H14C 109.5
C16 C15 S1 119.48(15)
C20 C15 S1 119.76(15)
C20 C15 C16 120.76(18)
C15 C16 H16 120.5
C15 C16 C17 119.08(19)
C17 C16 H16 120.5
C16 C17 H17 119.4
C16 C17 C18 121.2(2)
C18 C17 H17 119.4
C17 C18 C21 120.5(2)
C19 C18 C17 118.49(19)
C19 C18 C21 120.9(2)
C18 C19 H19 119.3
C18 C19 C20 121.3(2)
C20 C19 H19 119.3
C15 C20 C19 119.1(2)
C15 C20 H20 120.4
C19 C20 H20 120.4
C18 C21 H21A 109.5
C18 C21 H21B 109.5
C18 C21 H21C 109.5
H21A C21 H21B 109.5
H21A C21 H21C 109.5
H21B C21 H21C 109.5

loop_
_geom_bond_atom_site_label_1
_geom_bond_atom_site_label_2
_geom_bond_distance
S1 O1 1.4281(14)
S1 O2 1.4291(15)
S1 N1 1.6350(15)
S1 C15 1.7600(19)
N1 C8 1.411(2)
N1 C9 1.482(2)
N2 C1 1.376(2)
N2 C8 1.382(2)
N2 C13 1.450(2)
C1 C2 1.392(3)
C1 C6 1.410(3)
C2 H2 0.9500
C2 C3 1.370(3)
C3 H3 0.9500
C3 C4 1.401(3)
C4 H4 0.9500
C4 C5 1.368(3)
C5 H5 0.9500
C5 C6 1.404(3)
C6 C7 1.423(2)
C7 C8 1.360(2)
C7 C12 1.497(2)
C9 H9A 0.9900
C9 H9B 0.9900
C9 C10 1.502(3)
C10 H10 0.9500
C10 C11 1.323(3)
C11 C12 1.506(3)
C11 C14 1.507(3)
C12 H12A 0.9900
C12 H12B 0.9900
C13 H13A 0.9800
C13 H13B 0.9800
C13 H13C 0.9800
C14 H14A 0.9800
C14 H14B 0.9800
C14 H14C 0.9800
C15 C16 1.383(3)
C15 C20 1.381(3)
C16 H16 0.9500
C16 C17 1.384(3)
C17 H17 0.9500
C17 C18 1.387(3)
C18 C19 1.380(3)
C18 C21 1.504(3)
C19 H19 0.9500
C19 C20 1.384(3)
C20 H20 0.9500
C21 H21A 0.9800
C21 H21B 0.9800
C21 H21C 0.9800

loop_
_geom_torsion_atom_site_label_1
_geom_torsion_atom_site_label_2
_geom_torsion_atom_site_label_3
_geom_torsion_atom_site_label_4
_geom_torsion
S1 N1 C8 N2 92.01(17)
S1 N1 C8 C7 -98.3(2)
S1 N1 C9 C10 89.61(18)
S1 C15 C16 C17 -178.67(15)
S1 C15 C20 C19 177.98(15)
O1 S1 N1 C8 -174.04(13)
O1 S1 N1 C9 35.62(16)
O1 S1 C15 C16 149.76(15)
O1 S1 C15 C20 -29.76(18)
O2 S1 N1 C8 -44.49(15)
O2 S1 N1 C9 165.17(13)
O2 S1 C15 C16 18.91(17)
O2 S1 C15 C20 -160.61(15)
N1 S1 C15 C16 -95.43(16)
N1 S1 C15 C20 85.06(16)
N1 C9 C10 C11 23.7(3)
N2 C1 C2 C3 175.3(2)
N2 C1 C6 C5 -177.75(16)
N2 C1 C6 C7 0.0(2)
C1 N2 C8 N1 170.53(15)
C1 N2 C8 C7 -0.7(2)
C1 C2 C3 C4 1.9(3)
C1 C6 C7 C8 -0.4(2)
C1 C6 C7 C12 -177.82(17)
C2 C1 C6 C5 0.2(3)
C2 C1 C6 C7 177.92(17)
C2 C3 C4 C5 0.3(4)
C3 C4 C5 C6 -2.3(3)
C4 C5 C6 C1 2.0(3)
C4 C5 C6 C7 -175.0(2)
C5 C6 C7 C8 176.9(2)
C5 C6 C7 C12 -0.6(3)
C6 C1 C2 C3 -2.1(3)
C6 C7 C8 N1 -169.81(16)
C6 C7 C8 N2 0.7(2)
C6 C7 C12 C11 132.48(19)
C8 N1 C9 C10 -61.9(2)
C8 N2 C1 C2 -177.27(19)
C8 N2 C1 C6 0.44(19)
C8 C7 C12 C11 -44.4(3)
C9 N1 C8 N2 -116.10(18)
C9 N1 C8 C7 53.6(2)
C9 C10 C11 C12 -0.2(3)
C9 C10 C11 C14 -178.95(19)
C10 C11 C12 C7 22.0(3)
C12 C7 C8 N1 7.6(3)
C12 C7 C8 N2 178.12(17)
C13 N2 C1 C2 0.0(3)
C13 N2 C1 C6 177.69(16)
C13 N2 C8 N1 -6.7(3)
C13 N2 C8 C7 -177.95(16)
C14 C11 C12 C7 -159.13(17)
C15 S1 N1 C8 70.24(15)
C15 S1 N1 C9 -80.10(15)
C15 C16 C17 C18 1.2(3)
C16 C15 C20 C19 -1.5(3)
C16 C17 C18 C19 -2.4(3)
C16 C17 C18 C21 175.5(2)
C17 C18 C19 C20 1.7(3)
C18 C19 C20 C15 0.2(3)
C20 C15 C16 C17 0.8(3)
C21 C18 C19 C20 -176.21(19)
